data_1564379
loop_
_publ_author_name
'Benk\'o, T\'imea'
'Luk\'acs, D\'avid'
'Frey, Krisztina'
'N\'emeth, Mikl\'os'
'M\'oricz, M\'arta M.'
'Liu, Dongyu'
'Kov\'ats, \'Eva'
'May, N\'ora V.'
'Vayssieres, Lionel'
'Li, Mingtao'
'Pap, J\'ozsef S.'

_publ_section_title
;
 Redox-inactive metal single-site molecular complexes: a new generation of
 electrocatalysts for oxygen evolution?
;
_journal_issue 19
_journal_name_full 'Catalysis Science &amp; Technology'
_journal_page_first 6411
_journal_page_last 6424
_journal_paper_doi 10.1039/D1CY01087E
_journal_volume 11
_journal_year 2021
_chemical_formula_moiety 'C18 H14 Cu N5 O, Cl O4, C H4 O'
_chemical_formula_sum 'C19 H18 Cl Cu N5 O6'
_chemical_formula_weight 511.37
_space_group_crystal_system triclinic
_space_group_IT_number 2
_space_group_name_Hall '-P 1'
_space_group_name_H-M_alt 'P -1'
_atom_sites_solution_hydrogens mixed
_atom_sites_solution_primary dual
_audit_creation_date 2021-03-22
_audit_creation_method
;
Olex2 1.2
(compiled 2018.05.29 svn.r3508 for OlexSys, GUI svn.r5506)
;
_audit_update_record
;
2021-04-01 deposited with the CCDC.	2021-08-13 downloaded from the CCDC.
;
_cell_angle_alpha 91.738(2)
_cell_angle_beta 105.882(2)
_cell_angle_gamma 95.876(2)
_cell_formula_units_Z 2
_cell_length_a 7.8810(2)
_cell_length_b 10.7847(3)
_cell_length_c 12.0770(4)
_cell_measurement_reflns_used 6187
_cell_measurement_temperature 100.00(10)
_cell_measurement_theta_max 29.5700
_cell_measurement_theta_min 3.4960
_cell_volume 980.28(5)
_computing_cell_refinement 'CrysAlisPro 1.171.40.84a (Rigaku OD, 2020)'
_computing_data_collection 'CrysAlisPro 1.171.40.84a (Rigaku OD, 2020)'
_computing_data_reduction 'CrysAlisPro 1.171.40.84a (Rigaku OD, 2020)'
_computing_molecular_graphics 'Olex2 (Dolomanov et al., 2009)'
_computing_publication_material 'Olex2 (Dolomanov et al., 2009)'
_computing_structure_refinement 'ShelXL (Sheldrick, 2015)'
_computing_structure_solution 'ShelXT (Sheldrick, 2015)'
_diffrn_ambient_environment N~2~
_diffrn_ambient_temperature 100.00(10)
_diffrn_detector 'CCD plate'
_diffrn_detector_area_resol_mean 10.5908
_diffrn_detector_type Atlas
_diffrn_measured_fraction_theta_full 0.998
_diffrn_measured_fraction_theta_max 0.863
_diffrn_measurement_details
;
List of Runs (angles in degrees, time in seconds):

  # Type    Start    End  Width  t~exp~   \w     \q     \k     \f   Frames
#--------------------------------------------------------------------------
  1  \w    -61.00  39.00   1.00    5.00    --   11.04 -57.00  60.00  100
  2  \w    -22.00  50.00   1.00    5.00    --   11.04 -93.00 -28.47   72
  3  \w    -17.00  84.00   1.00    5.00    --   11.04  57.00-150.00  101
  4  \w    -13.00  85.00   1.00    5.00    --   11.04  38.00  90.00   98
  5  \w    -42.00  15.00   1.00    5.00    --  -11.51 -77.00 -90.00   57
  6  \w    -44.00  21.00   1.00    5.00    --  -11.51  77.00-180.00   65
;
_diffrn_measurement_device 'four-circle diffractometer'
_diffrn_measurement_device_type 'SuperNova, Dual, Cu at home/near, Atlas'
_diffrn_measurement_method '\w scans'
_diffrn_orient_matrix_type 'CrysAlisPro convention (1999,Acta A55,543-557)'
_diffrn_orient_matrix_UB_11 -0.0473492000
_diffrn_orient_matrix_UB_12 -0.0517836000
_diffrn_orient_matrix_UB_13 0.0174558000
_diffrn_orient_matrix_UB_21 -0.0297220000
_diffrn_orient_matrix_UB_22 0.0407250000
_diffrn_orient_matrix_UB_23 0.0360927000
_diffrn_orient_matrix_UB_31 -0.0758167000
_diffrn_orient_matrix_UB_32 0.0068999000
_diffrn_orient_matrix_UB_33 -0.0462076000
_diffrn_radiation_monochromator mirror
_diffrn_radiation_probe x-ray
_diffrn_radiation_type MoK\a
_diffrn_radiation_wavelength 0.71073
_diffrn_reflns_av_R_equivalents 0.0346
_diffrn_reflns_av_unetI/netI 0.0469
_diffrn_reflns_Laue_measured_fraction_full 0.998
_diffrn_reflns_Laue_measured_fraction_max 0.863
_diffrn_reflns_limit_h_max 10
_diffrn_reflns_limit_h_min -10
_diffrn_reflns_limit_k_max 14
_diffrn_reflns_limit_k_min -15
_diffrn_reflns_limit_l_max 16
_diffrn_reflns_limit_l_min -16
_diffrn_reflns_number 13087
_diffrn_reflns_point_group_measured_fraction_full 0.998
_diffrn_reflns_point_group_measured_fraction_max 0.863
_diffrn_reflns_theta_full 25.242
_diffrn_reflns_theta_max 29.690
_diffrn_reflns_theta_min 3.123
_diffrn_source 'micro-focus sealed X-ray tube'
_diffrn_source_type 'SuperNova (Mo) X-ray Source'
_exptl_absorpt_coefficient_mu 1.302
_exptl_absorpt_correction_T_max 1.00000
_exptl_absorpt_correction_T_min 0.86969
_exptl_absorpt_correction_type multi-scan
_exptl_absorpt_process_details
;
CrysAlisPro 1.171.40.84a (Rigaku Oxford Diffraction, 2020)
Empirical absorption correction using spherical harmonics,
implemented in SCALE3 ABSPACK scaling algorithm.
;
_exptl_crystal_colour 'dark black'
_exptl_crystal_colour_modifier dark
_exptl_crystal_colour_primary black
_exptl_crystal_density_diffrn 1.732
_exptl_crystal_description block
_exptl_crystal_F_000 522
_exptl_crystal_size_max 0.1
_exptl_crystal_size_mid 0.1
_exptl_crystal_size_min 0.05
_refine_diff_density_max 0.478
_refine_diff_density_min -0.458
_refine_diff_density_rms 0.090
_refine_ls_extinction_method none
_refine_ls_goodness_of_fit_ref 1.059
_refine_ls_hydrogen_treatment mixed
_refine_ls_matrix_type full
_refine_ls_number_parameters 357
_refine_ls_number_reflns 4791
_refine_ls_number_restraints 0
_refine_ls_restrained_S_all 1.059
_refine_ls_R_factor_all 0.0546
_refine_ls_R_factor_gt 0.0390
_refine_ls_shift/su_max 0.001
_refine_ls_shift/su_mean 0.000
_refine_ls_structure_factor_coef Fsqd
_refine_ls_weighting_details 'w=1/[\s^2^(Fo^2^)+(0.0359P)^2^+0.8485P] where P=(Fo^2^+2Fc^2^)/3'
_refine_ls_weighting_scheme calc
_refine_ls_wR_factor_gt 0.0835
_refine_ls_wR_factor_ref 0.0923
_reflns_Friedel_coverage 0.000
_reflns_number_gt 3901
_reflns_number_total 4791
_reflns_threshold_expression 'I > 2\s(I)'
_cod_data_source_file d1cy01087e2.cif
_cod_data_source_block exp_1061
_cod_depositor_comments 'Adding full bibliography for 1564378--1564379.cif.'
_cod_database_code 1564379
_shelx_shelxl_version_number 2018/3
_chemical_oxdiff_formula 'Cu Cl N5 O6 C18 H20'
_chemical_oxdiff_usercomment 'PJ2021/2: Cu-ind-OH2 #1'
_shelx_space_group_comment
;
The symmetry employed for this shelxl refinement is uniquely defined
by the following loop, which should always be used as a source of
symmetry information in preference to the above space-group names.
They are only intended as comments.
;
_diffrn_oxdiff_digest_frames
;
010a720b75f50a0e864ee4d446f9c37a6b00493cd7d
;
_reflns_odcompleteness_completeness 99.83
_reflns_odcompleteness_iscentric 1
_reflns_odcompleteness_theta 26.32
_olex2_refinement_description
;
1. Fixed Uiso
 At 1.2 times of:
  All C(H) groups
2.a Aromatic/amide H refined with riding coordinates:
 C9(H9)
;
_olex2_submission_special_instructions 'No special instructions were received'
_oxdiff_exptl_absorpt_empirical_details
;
Empirical correction (ABSPACK) includes:
- Absorption correction using spherical harmonics
- Frame scaling
;
_oxdiff_exptl_absorpt_empirical_full_max 1.291
_oxdiff_exptl_absorpt_empirical_full_min 0.846

loop_
_space_group_symop_operation_xyz
'x, y, z'
'-x, -y, -z'

loop_
_atom_site_label
_atom_site_type_symbol
_atom_site_fract_x
_atom_site_fract_y
_atom_site_fract_z
_atom_site_U_iso_or_equiv
_atom_site_adp_type
_atom_site_occupancy
_atom_site_site_symmetry_order
_atom_site_calc_flag
_atom_site_refinement_flags_posn
_atom_site_refinement_flags_adp
_atom_site_refinement_flags_occupancy
_atom_site_disorder_assembly
_atom_site_disorder_group
Cu01 Cu 0.71232(4) 0.35144(3) 0.26475(2) 0.01518(10) Uani 1 1 d . . . . .
O1 O 0.7545(3) 0.50425(18) 0.36757(17) 0.0177(4) Uani 1 1 d . . . . .
H1A H 0.746(6) 0.504(4) 0.438(4) 0.072(14) Uiso 1 1 d . . . . .
H1B H 0.704(4) 0.553(3) 0.342(2) 0.014(8) Uiso 1 1 d . . . . .
N1 N 0.5512(3) 0.32352(18) -0.02215(16) 0.0139(4) Uani 1 1 d . . . . .
N2 N 0.7578(3) 0.45107(18) 0.13673(16) 0.0141(4) Uani 1 1 d . . . . .
N3 N 0.5696(3) 0.22661(18) 0.15687(16) 0.0144(4) Uani 1 1 d . . . . .
N4 N 0.7422(3) 0.23506(19) 0.39149(16) 0.0154(4) Uani 1 1 d . . . . .
N5 N 0.5146(3) 0.07155(19) 0.28673(17) 0.0178(4) Uani 1 1 d . . . . .
C1 C 0.4840(3) 0.1209(2) 0.1875(2) 0.0148(5) Uani 1 1 d . . . . .
C2 C 0.5051(3) 0.2372(2) 0.0406(2) 0.0140(5) Uani 1 1 d . . . . .
C3 C 0.8830(3) 0.5509(2) 0.1686(2) 0.0157(5) Uani 1 1 d . . . . .
H3 H 0.949(4) 0.565(3) 0.245(2) 0.019(7) Uiso 1 1 d . . . . .
C4 C 0.6773(3) 0.4252(2) 0.0227(2) 0.0141(5) Uani 1 1 d . . . . .
C5 C 0.3680(3) 0.1305(2) -0.0083(2) 0.0158(5) Uani 1 1 d . . . . .
C6 C 0.7184(3) 0.5051(2) -0.0584(2) 0.0154(5) Uani 1 1 d . . . . .
H6 H 0.666(3) 0.488(2) -0.133(2) 0.011(6) Uiso 1 1 d . . . . .
C7 C 0.9281(3) 0.6313(2) 0.0925(2) 0.0173(5) Uani 1 1 d . . . . .
H7 H 1.015(4) 0.701(3) 0.122(2) 0.016(7) Uiso 1 1 d . . . . .
C8 C 0.6522(3) 0.1192(2) 0.3818(2) 0.0175(5) Uani 1 1 d . . . . .
C9 C 0.8761(3) 0.2689(2) 0.4885(2) 0.0181(5) Uani 1 1 d . . . . .
H9 H 0.937102 0.348490 0.495445 0.022 Uiso 1 1 calc R . . . .
C10 C 0.8414(3) 0.6079(2) -0.0246(2) 0.0168(5) Uani 1 1 d . . . . .
H10 H 0.870(4) 0.659(3) -0.079(3) 0.029(8) Uiso 1 1 d . . . . .
C11 C 0.2707(3) 0.0926(2) -0.1205(2) 0.0174(5) Uani 1 1 d . . . . .
H11 H 0.285(4) 0.135(3) -0.181(2) 0.021(7) Uiso 1 1 d . . . . .
C12 C 0.1419(3) -0.0882(2) -0.0445(2) 0.0208(5) Uani 1 1 d . . . . .
H12 H 0.061(4) -0.160(3) -0.058(2) 0.018(7) Uiso 1 1 d . . . . .
C13 C 0.1567(3) -0.0192(2) -0.1370(2) 0.0190(5) Uani 1 1 d . . . . .
H13 H 0.095(4) -0.047(3) -0.212(2) 0.019(7) Uiso 1 1 d . . . . .
C14 C 0.2396(3) -0.0499(2) 0.0681(2) 0.0180(5) Uani 1 1 d . . . . .
H14 H 0.232(3) -0.092(2) 0.131(2) 0.010(6) Uiso 1 1 d . . . . .
C15 C 0.9264(4) 0.1913(3) 0.5773(2) 0.0230(6) Uani 1 1 d . . . . .
H15 H 1.021(4) 0.220(3) 0.639(3) 0.027(8) Uiso 1 1 d . . . . .
C16 C 0.3525(3) 0.0601(2) 0.0837(2) 0.0160(5) Uani 1 1 d . . . . .
C17 C 0.6974(4) 0.0374(3) 0.4709(2) 0.0224(6) Uani 1 1 d . . . . .
H17 H 0.637(4) -0.040(3) 0.462(2) 0.027(8) Uiso 1 1 d . . . . .
C18 C 0.8339(4) 0.0731(3) 0.5680(2) 0.0254(6) Uani 1 1 d . . . . .
H18 H 0.868(4) 0.018(3) 0.626(3) 0.026(8) Uiso 1 1 d . . . . .
Cl02 Cl 1.22218(8) 0.34631(6) 0.35214(5) 0.01730(14) Uani 1 1 d . . . . .
O2 O 1.0521(2) 0.30172(18) 0.27225(15) 0.0259(4) Uani 1 1 d . . . . .
O3 O 1.2651(3) 0.26355(18) 0.44390(15) 0.0278(4) Uani 1 1 d . . . . .
O4 O 1.2092(3) 0.46960(17) 0.39986(15) 0.0277(4) Uani 1 1 d . . . . .
O5 O 1.3559(2) 0.35621(19) 0.29208(16) 0.0271(4) Uani 1 1 d . . . . .
O6 O 0.5771(2) 0.68099(17) 0.26374(17) 0.0204(4) Uani 1 1 d . . . . .
C19 C 0.4395(4) 0.7246(3) 0.3061(2) 0.0229(6) Uani 1 1 d . . . . .
H19A H 0.328(4) 0.680(3) 0.268(3) 0.033(8) Uiso 1 1 d . . . . .
H19B H 0.474(4) 0.715(3) 0.388(3) 0.026(8) Uiso 1 1 d . . . . .
H19C H 0.431(4) 0.811(3) 0.293(3) 0.038(9) Uiso 1 1 d . . . . .
H6A H 0.549(4) 0.681(3) 0.203(2) 0.013(8) Uiso 1 1 d . . . . .

loop_
_atom_site_aniso_label
_atom_site_aniso_U_11
_atom_site_aniso_U_22
_atom_site_aniso_U_33
_atom_site_aniso_U_23
_atom_site_aniso_U_13
_atom_site_aniso_U_12
Cu01 0.01869(17) 0.01385(16) 0.01274(15) 0.00116(11) 0.00426(12) 0.00097(12)
O1 0.0221(10) 0.0160(9) 0.0156(9) 0.0018(8) 0.0056(8) 0.0044(8)
N1 0.0145(10) 0.0131(9) 0.0149(9) 0.0008(8) 0.0050(8) 0.0024(8)
N2 0.0159(10) 0.0131(9) 0.0139(9) 0.0014(8) 0.0050(8) 0.0017(8)
N3 0.0153(10) 0.0140(10) 0.0145(9) 0.0010(8) 0.0052(8) 0.0014(8)
N4 0.0150(10) 0.0169(10) 0.0152(9) 0.0014(8) 0.0048(8) 0.0040(8)
N5 0.0195(11) 0.0169(10) 0.0181(10) 0.0025(8) 0.0069(9) 0.0024(9)
C1 0.0132(11) 0.0132(11) 0.0195(12) -0.0003(9) 0.0063(9) 0.0038(9)
C2 0.0145(11) 0.0129(11) 0.0161(11) -0.0008(9) 0.0056(9) 0.0049(9)
C3 0.0148(12) 0.0174(12) 0.0150(11) -0.0008(10) 0.0041(10) 0.0034(10)
C4 0.0145(11) 0.0132(11) 0.0162(11) 0.0007(9) 0.0063(9) 0.0041(9)
C5 0.0149(12) 0.0149(12) 0.0198(12) 0.0012(10) 0.0070(10) 0.0050(10)
C6 0.0172(12) 0.0175(12) 0.0127(11) 0.0005(10) 0.0053(10) 0.0044(10)
C7 0.0138(12) 0.0157(12) 0.0228(12) 0.0011(10) 0.0061(10) 0.0002(10)
C8 0.0183(12) 0.0190(12) 0.0182(12) 0.0019(10) 0.0096(10) 0.0037(10)
C9 0.0180(12) 0.0197(12) 0.0173(12) 0.0014(10) 0.0054(10) 0.0044(10)
C10 0.0199(13) 0.0153(12) 0.0189(12) 0.0043(10) 0.0102(10) 0.0049(10)
C11 0.0176(12) 0.0168(12) 0.0184(12) 0.0001(10) 0.0051(10) 0.0051(10)
C12 0.0181(13) 0.0146(12) 0.0300(14) 0.0000(11) 0.0072(11) 0.0027(10)
C13 0.0162(12) 0.0194(12) 0.0198(12) -0.0015(10) 0.0019(10) 0.0040(10)
C14 0.0188(13) 0.0169(12) 0.0205(12) 0.0033(10) 0.0084(10) 0.0031(10)
C15 0.0232(14) 0.0256(14) 0.0184(12) 0.0002(11) 0.0025(11) 0.0042(11)
C16 0.0152(12) 0.0153(11) 0.0195(12) 0.0008(10) 0.0064(10) 0.0060(9)
C17 0.0251(14) 0.0199(13) 0.0228(13) 0.0046(11) 0.0078(11) 0.0009(11)
C18 0.0308(15) 0.0249(14) 0.0203(13) 0.0094(12) 0.0045(11) 0.0064(12)
Cl02 0.0181(3) 0.0207(3) 0.0140(3) 0.0025(2) 0.0051(2) 0.0043(2)
O2 0.0192(10) 0.0349(11) 0.0211(9) 0.0004(8) 0.0029(8) -0.0001(8)
O3 0.0329(11) 0.0293(10) 0.0212(9) 0.0114(8) 0.0050(8) 0.0077(9)
O4 0.0433(12) 0.0217(10) 0.0194(9) -0.0016(8) 0.0095(9) 0.0089(9)
O5 0.0206(10) 0.0388(12) 0.0268(10) 0.0053(9) 0.0128(8) 0.0085(9)
O6 0.0235(10) 0.0229(10) 0.0138(9) 0.0025(8) 0.0025(8) 0.0053(8)
C19 0.0260(15) 0.0229(14) 0.0195(13) -0.0002(11) 0.0050(11) 0.0053(12)

loop_
_atom_type_symbol
_atom_type_description
_atom_type_scat_dispersion_real
_atom_type_scat_dispersion_imag
_atom_type_scat_source
C C 0.0033 0.0016 'International Tables Vol C Tables 4.2.6.8 and 6.1.1.4'
H H 0.0000 0.0000 'International Tables Vol C Tables 4.2.6.8 and 6.1.1.4'
Cl Cl 0.1484 0.1585 'International Tables Vol C Tables 4.2.6.8 and 6.1.1.4'
Cu Cu 0.3201 1.2651 'International Tables Vol C Tables 4.2.6.8 and 6.1.1.4'
N N 0.0061 0.0033 'International Tables Vol C Tables 4.2.6.8 and 6.1.1.4'
O O 0.0106 0.0060 'International Tables Vol C Tables 4.2.6.8 and 6.1.1.4'

loop_
_geom_angle_atom_site_label_1
_geom_angle_atom_site_label_2
_geom_angle_atom_site_label_3
_geom_angle
_geom_angle_site_symmetry_1
_geom_angle_site_symmetry_3
_geom_angle_publ_flag
O1 Cu01 N2 91.03(8) . . ?
O1 Cu01 N4 94.89(8) . . ?
N3 Cu01 O1 154.28(9) . . ?
N3 Cu01 N2 90.47(8) . . ?
N3 Cu01 N4 91.74(8) . . ?
N4 Cu01 N2 161.45(8) . . ?
C2 N1 C4 123.5(2) . . ?
C3 N2 Cu01 115.96(15) . . ?
C3 N2 C4 118.4(2) . . ?
C4 N2 Cu01 125.66(16) . . ?
C1 N3 Cu01 123.43(16) . . ?
C2 N3 Cu01 126.17(16) . . ?
C2 N3 C1 109.09(19) . . ?
C8 N4 Cu01 124.26(16) . . ?
C9 N4 Cu01 116.95(16) . . ?
C9 N4 C8 118.3(2) . . ?
C1 N5 C8 122.9(2) . . ?
N3 C1 C16 108.8(2) . . ?
N5 C1 N3 128.9(2) . . ?
N5 C1 C16 122.1(2) . . ?
N1 C2 N3 128.4(2) . . ?
N1 C2 C5 122.8(2) . . ?
N3 C2 C5 108.8(2) . . ?
N2 C3 C7 123.8(2) . . ?
N1 C4 C6 115.8(2) . . ?
N2 C4 N1 124.4(2) . . ?
N2 C4 C6 119.9(2) . . ?
C11 C5 C2 132.3(2) . . ?
C11 C5 C16 121.1(2) . . ?
C16 C5 C2 106.5(2) . . ?
C10 C6 C4 121.1(2) . . ?
C3 C7 C10 118.1(2) . . ?
N4 C8 N5 124.5(2) . . ?
N4 C8 C17 120.3(2) . . ?
N5 C8 C17 115.2(2) . . ?
N4 C9 C15 123.4(2) . . ?
C6 C10 C7 118.7(2) . . ?
C5 C11 C13 117.2(2) . . ?
C13 C12 C14 121.6(2) . . ?
C12 C13 C11 121.1(2) . . ?
C16 C14 C12 117.1(2) . . ?
C9 C15 C18 118.5(2) . . ?
C5 C16 C1 106.7(2) . . ?
C14 C16 C1 131.2(2) . . ?
C14 C16 C5 121.9(2) . . ?
C18 C17 C8 120.5(2) . . ?
C17 C18 C15 119.1(2) . . ?
O2 Cl02 O4 107.94(12) . . ?
O3 Cl02 O2 110.13(11) . . ?
O3 Cl02 O4 109.27(11) . . ?
O5 Cl02 O2 109.56(11) . . ?
O5 Cl02 O3 110.71(12) . . ?
O5 Cl02 O4 109.18(12) . . ?

loop_
_geom_bond_atom_site_label_1
_geom_bond_atom_site_label_2
_geom_bond_distance
_geom_bond_site_symmetry_2
_geom_bond_publ_flag
Cu01 O1 1.9764(18) . ?
Cu01 N2 1.9998(19) . ?
Cu01 N3 1.8859(19) . ?
Cu01 N4 1.988(2) . ?
N1 C2 1.302(3) . ?
N1 C4 1.390(3) . ?
N2 C3 1.353(3) . ?
N2 C4 1.356(3) . ?
N3 C1 1.377(3) . ?
N3 C2 1.369(3) . ?
N4 C8 1.357(3) . ?
N4 C9 1.355(3) . ?
N5 C1 1.298(3) . ?
N5 C8 1.388(3) . ?
C1 C16 1.475(3) . ?
C2 C5 1.482(3) . ?
C3 C7 1.374(3) . ?
C4 C6 1.405(3) . ?
C5 C11 1.388(3) . ?
C5 C16 1.390(3) . ?
C6 C10 1.368(3) . ?
C7 C10 1.395(3) . ?
C8 C17 1.405(4) . ?
C9 C15 1.378(4) . ?
C11 C13 1.402(3) . ?
C12 C13 1.386(4) . ?
C12 C14 1.393(4) . ?
C14 C16 1.383(3) . ?
C15 C18 1.388(4) . ?
C17 C18 1.370(4) . ?
Cl02 O2 1.4458(18) . ?
Cl02 O3 1.4338(18) . ?
Cl02 O4 1.4576(19) . ?
Cl02 O5 1.4314(19) . ?
O6 C19 1.432(3) . ?
